data_2233665
loop_
_publ_author_name
'W\"ohlert, Susanne'
'N\"ather, Christian'

_publ_section_title
;
 <i>catena</i>-Poly[[bis(methanol-\k<i>O</i>)bis(thiocyanato-\k<i>N</i>)cobalt(II)]-\m-1,3-bis(pyridin-4-yl)propane-\k^2^<i>N</i>,<i>N</i>']
;
_journal_coeditor_code WM2581
_journal_issue 2
_journal_name_full 'Acta Crystallographica Section E'
_journal_page_first m138
_journal_paper_doi 10.1107/S1600536812000499
_journal_volume 68
_journal_year 2012
_chemical_formula_iupac '[Co (N C S)2 (C13 H14 N2) (C H4 O)2]'
_chemical_formula_moiety 'C17 H22 Co N4 O2 S2'
_chemical_formula_sum 'C17 H22 Co N4 O2 S2'
_chemical_formula_weight 437.44
_chemical_name_systematic
;
<i>catena</i>-Poly[[bis(methanol-\k<i>O</i>)bis(thiocyanato-
\k<i>N</i>)cobalt(II)]-\m-1,3-bis(pyridin-4-yl)propane-
\k^2^<i>N</i>,<i>N</i>']
;
_space_group_IT_number 15
_symmetry_cell_setting monoclinic
_symmetry_space_group_name_Hall '-C 2yc'
_symmetry_space_group_name_H-M 'C 1 2/c 1'
_atom_sites_solution_hydrogens geom
_atom_sites_solution_primary direct
_atom_sites_solution_secondary difmap
_audit_creation_method SHELXL-97
_cell_angle_alpha 90.00
_cell_angle_beta 95.176(5)
_cell_angle_gamma 90.00
_cell_formula_units_Z 4
_cell_length_a 20.5440(12)
_cell_length_b 7.5708(3)
_cell_length_c 13.4274(7)
_cell_measurement_reflns_used 7860
_cell_measurement_temperature 293(2)
_cell_measurement_theta_max 27.99
_cell_measurement_theta_min 2.87
_cell_volume 2079.91(18)
_computing_cell_refinement 'X-AREA (Stoe & Cie, 2008)'
_computing_data_collection 'X-AREA (Stoe & Cie, 2008)'
_computing_data_reduction 'X-AREA (Stoe & Cie, 2008)'
_computing_molecular_graphics
;
XP in <i>SHELXTL</i> (Sheldrick, 2008) and <i>DIAMOND</i> (Brandenburg,
2010)
;
_computing_publication_material 'XCIF in <i>SHELXTL</i> (Sheldrick, 2008)'
_computing_structure_refinement 'SHELXL97 (Sheldrick, 2008)'
_computing_structure_solution 'SHELXS97 (Sheldrick, 2008)'
_diffrn_ambient_temperature 293(2)
_diffrn_measured_fraction_theta_full 0.984
_diffrn_measured_fraction_theta_max 0.984
_diffrn_measurement_device_type 'Stoe IPDS-2'
_diffrn_measurement_method '\w scans'
_diffrn_radiation_monochromator graphite
_diffrn_radiation_source 'fine-focus sealed tube'
_diffrn_radiation_type MoK\a
_diffrn_radiation_wavelength 0.71073
_diffrn_reflns_av_R_equivalents 0.0212
_diffrn_reflns_av_sigmaI/netI 0.0167
_diffrn_reflns_limit_h_max 26
_diffrn_reflns_limit_h_min -26
_diffrn_reflns_limit_k_max 9
_diffrn_reflns_limit_k_min -9
_diffrn_reflns_limit_l_max 17
_diffrn_reflns_limit_l_min -17
_diffrn_reflns_number 7860
_diffrn_reflns_theta_full 27.99
_diffrn_reflns_theta_max 27.99
_diffrn_reflns_theta_min 2.87
_diffrn_standards_number 0
_exptl_absorpt_coefficient_mu 1.044
_exptl_absorpt_correction_T_max 0.983
_exptl_absorpt_correction_T_min 0.971
_exptl_absorpt_correction_type numerical
_exptl_absorpt_process_details '(<i>X-SHAPE</i> and <i>X-RED32</i>; Stoe & Cie, 2008)'
_exptl_crystal_colour light-green
_exptl_crystal_density_diffrn 1.397
_exptl_crystal_density_method 'not measured'
_exptl_crystal_description block
_exptl_crystal_F_000 908
_exptl_crystal_size_max 0.1229
_exptl_crystal_size_mid 0.0221
_exptl_crystal_size_min 0.0180
_refine_diff_density_max 0.247
_refine_diff_density_min -0.250
_refine_ls_extinction_method none
_refine_ls_goodness_of_fit_ref 1.054
_refine_ls_hydrogen_treatment mixed
_refine_ls_matrix_type full
_refine_ls_number_parameters 125
_refine_ls_number_reflns 2463
_refine_ls_number_restraints 0
_refine_ls_restrained_S_all 1.054
_refine_ls_R_factor_all 0.0437
_refine_ls_R_factor_gt 0.0345
_refine_ls_shift/su_max 0.000
_refine_ls_shift/su_mean 0.000
_refine_ls_structure_factor_coef Fsqd
_refine_ls_weighting_details 'calc w=1/[\s^2^(Fo^2^)+(0.0342P)^2^+1.3966P] where P=(Fo^2^+2Fc^2^)/3'
_refine_ls_weighting_scheme calc
_refine_ls_wR_factor_gt 0.0771
_refine_ls_wR_factor_ref 0.0807
_reflns_number_gt 2105
_reflns_number_total 2463
_reflns_threshold_expression I>2sigma(I)
_cod_data_source_file wm2581.cif
_cod_data_source_block I
_cod_original_sg_symbol_H-M 'C 2/c'
_cod_database_code 2233665
_cod_database_fobs_code 2233665

loop_
_symmetry_equiv_pos_as_xyz
'x, y, z'
'-x, y, -z+1/2'
'x+1/2, y+1/2, z'
'-x+1/2, y+1/2, -z+1/2'
'-x, -y, -z'
'x, -y, z-1/2'
'-x+1/2, -y+1/2, -z'
'x+1/2, -y+1/2, z-1/2'

loop_
_atom_site_type_symbol
_atom_site_label
_atom_site_fract_x
_atom_site_fract_y
_atom_site_fract_z
_atom_site_U_iso_or_equiv
_atom_site_adp_type
_atom_site_calc_flag
_atom_site_refinement_flags
_atom_site_occupancy
_atom_site_symmetry_multiplicity
Co Co1 0.2500 0.2500 0.5000 0.04506(12) Uani d S 1 2
N N1 0.30569(8) 0.4522(2) 0.44450(13) 0.0576(4) Uani d . 1 1
C C1 0.33565(9) 0.5317(3) 0.39083(14) 0.0489(4) Uani d . 1 1
S S1 0.37746(3) 0.64359(9) 0.31502(4) 0.06640(17) Uani d . 1 1
N N10 0.16009(7) 0.3899(2) 0.45687(11) 0.0487(4) Uani d . 1 1
C C10 0.10533(9) 0.3059(3) 0.42263(15) 0.0539(4) Uani d . 1 1
H H10 0.1051 0.1831 0.4236 0.065 Uiso calc R 1 1
C C11 0.04904(9) 0.3927(3) 0.38589(15) 0.0574(5) Uani d . 1 1
H H11 0.0123 0.3283 0.3625 0.069 Uiso calc R 1 1
C C12 0.04733(9) 0.5744(3) 0.38384(14) 0.0525(5) Uani d . 1 1
C C13 0.10384(10) 0.6616(3) 0.42123(17) 0.0607(5) Uani d . 1 1
H H13 0.1050 0.7844 0.4224 0.073 Uiso calc R 1 1
C C14 0.15805(10) 0.5664(3) 0.45640(16) 0.0568(5) Uani d . 1 1
H H14 0.1952 0.6279 0.4812 0.068 Uiso calc R 1 1
C C15 -0.01223(10) 0.6752(4) 0.34160(16) 0.0639(6) Uani d . 1 1
H H15A -0.0263 0.7532 0.3928 0.077 Uiso calc R 1 1
H H15B -0.0474 0.5923 0.3238 0.077 Uiso calc R 1 1
C C16 0.0000 0.7841(4) 0.2500 0.0652(8) Uani d S 1 2
H H16A 0.0375 0.8597 0.2666 0.078 Uiso calc PR 0.50 1
H H16B -0.0375 0.8597 0.2334 0.078 Uiso calc PR 0.50 1
O O1 0.24410(8) 0.1222(3) 0.35756(11) 0.0623(4) Uani d . 1 1
H H1O1 0.2117(13) 0.118(4) 0.328(2) 0.076(9) Uiso d . 1 1
C C2 0.29545(11) 0.1156(4) 0.29272(18) 0.0723(7) Uani d . 1 1
H H2A 0.2931 0.2178 0.2502 0.108 Uiso calc R 1 1
H H2B 0.2909 0.0109 0.2524 0.108 Uiso calc R 1 1
H H2C 0.3369 0.1138 0.3319 0.108 Uiso calc R 1 1

loop_
_atom_site_aniso_label
_atom_site_aniso_U_11
_atom_site_aniso_U_22
_atom_site_aniso_U_33
_atom_site_aniso_U_12
_atom_site_aniso_U_13
_atom_site_aniso_U_23
Co1 0.03980(18) 0.0573(2) 0.03795(17) -0.00119(15) 0.00289(12) 0.00289(15)
N1 0.0515(9) 0.0658(11) 0.0553(9) -0.0043(8) 0.0043(7) 0.0111(8)
C1 0.0442(9) 0.0541(10) 0.0472(9) 0.0013(8) -0.0023(7) 0.0005(8)
S1 0.0598(3) 0.0797(4) 0.0602(3) -0.0151(3) 0.0084(2) 0.0112(3)
N10 0.0408(7) 0.0627(10) 0.0423(8) 0.0013(7) 0.0013(6) 0.0001(7)
C10 0.0463(10) 0.0645(12) 0.0506(10) -0.0046(8) 0.0018(8) 0.0022(9)
C11 0.0423(9) 0.0770(14) 0.0522(10) -0.0071(9) 0.0002(8) 0.0007(10)
C12 0.0426(9) 0.0757(13) 0.0391(9) 0.0062(9) 0.0037(7) -0.0040(9)
C13 0.0564(11) 0.0602(13) 0.0633(12) 0.0075(10) -0.0061(9) -0.0088(10)
C14 0.0473(10) 0.0624(12) 0.0585(11) -0.0006(9) -0.0072(8) -0.0075(10)
C15 0.0471(10) 0.0889(16) 0.0552(11) 0.0141(10) 0.0010(9) -0.0059(11)
C16 0.0563(16) 0.066(2) 0.0705(19) 0.000 -0.0128(14) 0.000
O1 0.0474(8) 0.0938(12) 0.0454(7) 0.0011(8) 0.0029(6) -0.0106(8)
C2 0.0583(12) 0.1018(19) 0.0582(12) 0.0048(12) 0.0135(10) -0.0160(13)

loop_
_atom_type_symbol
_atom_type_description
_atom_type_scat_dispersion_real
_atom_type_scat_dispersion_imag
_atom_type_scat_source
C C 0.0033 0.0016 'International Tables Vol C Tables 4.2.6.8 and 6.1.1.4'
H H 0.0000 0.0000 'International Tables Vol C Tables 4.2.6.8 and 6.1.1.4'
N N 0.0061 0.0033 'International Tables Vol C Tables 4.2.6.8 and 6.1.1.4'
S S 0.1246 0.1234 'International Tables Vol C Tables 4.2.6.8 and 6.1.1.4'
Co Co 0.3494 0.9721 'International Tables Vol C Tables 4.2.6.8 and 6.1.1.4'
O O 0.0106 0.0060 'International Tables Vol C Tables 4.2.6.8 and 6.1.1.4'

loop_
_geom_angle_atom_site_label_1
_geom_angle_atom_site_label_2
_geom_angle_atom_site_label_3
_geom_angle_site_symmetry_1
_geom_angle_site_symmetry_3
_geom_angle
N1 Co1 N1 . 7_556 180.00(10)
N1 Co1 O1 . . 90.07(7)
N1 Co1 O1 7_556 . 89.93(7)
N1 Co1 O1 . 7_556 89.93(7)
N1 Co1 O1 7_556 7_556 90.07(7)
O1 Co1 O1 . 7_556 180.0
N1 Co1 N10 . . 91.57(6)
N1 Co1 N10 7_556 . 88.43(6)
O1 Co1 N10 . . 90.23(6)
O1 Co1 N10 7_556 . 89.77(6)
N1 Co1 N10 . 7_556 88.43(6)
N1 Co1 N10 7_556 7_556 91.57(6)
O1 Co1 N10 . 7_556 89.77(6)
O1 Co1 N10 7_556 7_556 90.23(6)
N10 Co1 N10 . 7_556 180.00(8)
C1 N1 Co1 . . 160.42(17)
N1 C1 S1 . . 179.7(2)
C14 N10 C10 . . 116.65(17)
C14 N10 Co1 . . 121.10(13)
C10 N10 Co1 . . 122.08(14)
N10 C10 C11 . . 123.2(2)
N10 C10 H10 . . 118.4
C11 C10 H10 . . 118.4
C12 C11 C10 . . 120.10(19)
C12 C11 H11 . . 120.0
C10 C11 H11 . . 120.0
C11 C12 C13 . . 116.67(18)
C11 C12 C15 . . 122.1(2)
C13 C12 C15 . . 121.2(2)
C14 C13 C12 . . 120.0(2)
C14 C13 H13 . . 120.0
C12 C13 H13 . . 120.0
N10 C14 C13 . . 123.36(19)
N10 C14 H14 . . 118.3
C13 C14 H14 . . 118.3
C12 C15 C16 . . 113.01(16)
C12 C15 H15A . . 109.0
C16 C15 H15A . . 109.0
C12 C15 H15B . . 109.0
C16 C15 H15B . . 109.0
H15A C15 H15B . . 107.8
C15 C16 C15 . 2 114.3(3)
C15 C16 H16A . . 108.7
C15 C16 H16A 2 . 108.7
C15 C16 H16B . . 108.7
C15 C16 H16B 2 . 108.7
H16A C16 H16B . . 107.6
C2 O1 Co1 . . 125.17(14)
C2 O1 H1O1 . . 110(2)
Co1 O1 H1O1 . . 118(2)
O1 C2 H2A . . 109.5
O1 C2 H2B . . 109.5
H2A C2 H2B . . 109.5
O1 C2 H2C . . 109.5
H2A C2 H2C . . 109.5
H2B C2 H2C . . 109.5

loop_
_geom_bond_atom_site_label_1
_geom_bond_atom_site_label_2
_geom_bond_site_symmetry_2
_geom_bond_distance
_geom_bond_publ_flag
Co1 N1 . 2.0887(17) y
Co1 N1 7_556 2.0887(17) ?
Co1 O1 . 2.1372(15) y
Co1 O1 7_556 2.1372(15) ?
Co1 N10 . 2.1624(15) y
Co1 N10 7_556 2.1624(15) ?
N1 C1 . 1.158(2) ?
C1 S1 . 1.628(2) ?
N10 C14 . 1.337(3) ?
N10 C10 . 1.337(2) ?
C10 C11 . 1.382(3) ?
C10 H10 . 0.9300 ?
C11 C12 . 1.376(3) ?
C11 H11 . 0.9300 ?
C12 C13 . 1.390(3) ?
C12 C15 . 1.509(3) ?
C13 C14 . 1.374(3) ?
C13 H13 . 0.9300 ?
C14 H14 . 0.9300 ?
C15 C16 . 1.520(3) ?
C15 H15A . 0.9700 ?
C15 H15B . 0.9700 ?
C16 C15 2 1.520(3) ?
C16 H16A . 0.9700 ?
C16 H16B . 0.9700 ?
O1 C2 . 1.428(2) ?
O1 H1O1 . 0.74(3) ?
C2 H2A . 0.9600 ?
C2 H2B . 0.9600 ?
C2 H2C . 0.9600 ?

loop_
_geom_hbond_atom_site_label_D
_geom_hbond_atom_site_label_H
_geom_hbond_atom_site_label_A
_geom_hbond_site_symmetry_A
_geom_hbond_distance_DH
_geom_hbond_distance_HA
_geom_hbond_distance_DA
_geom_hbond_angle_DHA
O1 H1O1 S1 4_545 0.74(4) 2.54(4) 3.2539(19) 165(4)
